data_7208226
loop_
_publ_author_name
'Yan, Dongpeng'
'Delori, Amit'
'Lloyd, Gareth O.'
'Patel, Bhavnita'
'Fri\<s\<ci\'c, Tomislav'
'Day, Graeme M.'
'Bu\<car, Dejan-Kre\<simir'
'Jones, William'
'Lu, Jun'
'Wei, Min'
'Evans, David G.'
'Duan, Xue'

_publ_section_title
;
 Modification of luminescent properties of a coumarin derivative by
 formation of multi-component crystals
;
_journal_issue 16
_journal_name_full CrystEngComm
_journal_page_first 5121
_journal_paper_doi 10.1039/c2ce25217a
_journal_volume 14
_journal_year 2012
_chemical_formula_moiety 'C12 H12 N2, 2(C10 H6 O4)'
_chemical_formula_sum 'C32 H24 N2 O8'
_chemical_formula_weight 564.53
_chemical_name_systematic 'coumarin-3-carboxylic acid+4,4'-bipyridylethane'
_space_group_IT_number 14
_symmetry_cell_setting monoclinic
_symmetry_space_group_name_Hall '-P 2yn'
_symmetry_space_group_name_H-M 'P 1 21/n 1'
_atom_sites_solution_hydrogens geom
_atom_sites_solution_primary direct
_atom_sites_solution_secondary difmap
_audit_creation_method SHELXL-97
_cell_angle_alpha 90.00
_cell_angle_beta 103.209(2)
_cell_angle_gamma 90.00
_cell_formula_units_Z 2
_cell_length_a 16.3933(6)
_cell_length_b 4.8921(2)
_cell_length_c 16.5326(8)
_cell_measurement_reflns_used 7038
_cell_measurement_temperature 180(2)
_cell_measurement_theta_max 27.48
_cell_measurement_theta_min 1.00
_cell_volume 1290.80(10)
_computing_cell_refinement 'HKL Scalepack (Otwinowski & Minor 1997)'
_computing_data_collection 'Collect (Nonius B.V. 1998)'
_computing_data_reduction
;
HKL Denzo and Scalepack (Otwinowski & Minor 1997)
;
_computing_publication_material 'SHELXL-97 (Sheldrick 1997)'
_computing_structure_refinement 'SHELXL-97 (Sheldrick 1997)'
_computing_structure_solution 'SIR-92 (Altomare et al. 1994)'
_diffrn_ambient_temperature 180(2)
_diffrn_measured_fraction_theta_full 0.995
_diffrn_measured_fraction_theta_max 0.975
_diffrn_measurement_device_type 'Nonius Kappa CCD'
_diffrn_measurement_method 'Thin slice \w and \f scans'
_diffrn_radiation_source 'fine-focus sealed tube'
_diffrn_radiation_type MoK\a
_diffrn_radiation_wavelength 0.71073
_diffrn_reflns_av_R_equivalents 0.0547
_diffrn_reflns_av_sigmaI/netI 0.0714
_diffrn_reflns_limit_h_max 20
_diffrn_reflns_limit_h_min -20
_diffrn_reflns_limit_k_max 6
_diffrn_reflns_limit_k_min -5
_diffrn_reflns_limit_l_max 21
_diffrn_reflns_limit_l_min -18
_diffrn_reflns_number 8351
_diffrn_reflns_theta_full 25.00
_diffrn_reflns_theta_max 27.45
_diffrn_reflns_theta_min 3.72
_exptl_absorpt_coefficient_mu 0.106
_exptl_absorpt_correction_T_max 0.996
_exptl_absorpt_correction_T_min 0.837
_exptl_absorpt_correction_type multi-scan
_exptl_absorpt_process_details
;
multi-scan from symmetry-related measurements
Sortav (Blessing 1995)
;
_exptl_crystal_colour colourless
_exptl_crystal_density_diffrn 1.452
_exptl_crystal_density_method 'not measured'
_exptl_crystal_description block
_exptl_crystal_F_000 588
_exptl_crystal_size_max 0.32
_exptl_crystal_size_mid 0.07
_exptl_crystal_size_min 0.05
_refine_diff_density_max 0.185
_refine_diff_density_min -0.202
_refine_diff_density_rms 0.046
_refine_ls_extinction_method none
_refine_ls_goodness_of_fit_ref 0.893
_refine_ls_hydrogen_treatment constr
_refine_ls_matrix_type full
_refine_ls_number_parameters 192
_refine_ls_number_reflns 2884
_refine_ls_number_restraints 0
_refine_ls_restrained_S_all 0.893
_refine_ls_R_factor_all 0.0787
_refine_ls_R_factor_gt 0.0445
_refine_ls_shift/su_max 0.000
_refine_ls_shift/su_mean 0.000
_refine_ls_structure_factor_coef Fsqd
_refine_ls_weighting_details 'calc w=1/[\s^2^(Fo^2^)+(0.0599P)^2^+0.0000P] where P=(Fo^2^+2Fc^2^)/3'
_refine_ls_weighting_scheme calc
_refine_ls_wR_factor_gt 0.1022
_refine_ls_wR_factor_ref 0.1095
_reflns_number_gt 1678
_reflns_number_total 2884
_reflns_threshold_expression >2sigma(I)
_cod_data_source_file c2ce25217a.txt
_cod_data_source_block wj1113
_cod_original_cell_volume 1290.80(9)
_cod_original_sg_symbol_H-M P2(1)/n
_cod_database_code 7208226

loop_
_symmetry_equiv_pos_as_xyz
'x, y, z'
'-x+1/2, y+1/2, -z+1/2'
'-x, -y, -z'
'x-1/2, -y-1/2, z-1/2'

loop_
_atom_site_label
_atom_site_type_symbol
_atom_site_fract_x
_atom_site_fract_y
_atom_site_fract_z
_atom_site_U_iso_or_equiv
_atom_site_adp_type
_atom_site_occupancy
_atom_site_symmetry_multiplicity
_atom_site_calc_flag
_atom_site_refinement_flags
C1 C 0.26928(9) 1.3640(4) 0.33104(9) 0.0379(4) Uani 1 1 d .
H1 H 0.2424 1.5047 0.2950 0.045 Uiso 1 1 calc R
C2 C 0.22411(9) 1.2155(4) 0.37661(9) 0.0350(4) Uani 1 1 d .
H2 H 0.1664 1.2524 0.3721 0.042 Uiso 1 1 calc R
C3 C 0.26390(9) 1.0135(3) 0.42852(9) 0.0300(4) Uani 1 1 d .
C4 C 0.25038(9) 0.6689(4) 0.53074(9) 0.0350(4) Uani 1 1 d .
C5 C 0.33940(8) 0.6029(3) 0.53907(8) 0.0287(4) Uani 1 1 d .
C6 C 0.38397(9) 0.7392(3) 0.49276(9) 0.0305(4) Uani 1 1 d .
H6 H 0.4412 0.6924 0.4979 0.037 Uiso 1 1 calc R
C7 C 0.34836(9) 0.9512(3) 0.43629(8) 0.0289(4) Uani 1 1 d .
C8 C 0.39286(9) 1.1037(3) 0.38848(9) 0.0331(4) Uani 1 1 d .
H8 H 0.4502 1.0638 0.3916 0.040 Uiso 1 1 calc R
C9 C 0.35432(10) 1.3096(4) 0.33736(9) 0.0372(4) Uani 1 1 d .
H9 H 0.3852 1.4148 0.3064 0.045 Uiso 1 1 calc R
C10 C 0.38181(9) 0.3855(4) 0.59759(9) 0.0324(4) Uani 1 1 d .
C11 C 0.64582(10) 0.2600(4) 0.22395(10) 0.0460(5) Uani 1 1 d .
H11 H 0.7039 0.2671 0.2497 0.055 Uiso 1 1 calc R
C12 C 0.61622(10) 0.4218(4) 0.15542(10) 0.0443(5) Uani 1 1 d .
H12 H 0.6536 0.5371 0.1350 0.053 Uiso 1 1 calc R
C13 C 0.53232(9) 0.4166(3) 0.11638(8) 0.0323(4) Uani 1 1 d .
C14 C 0.48161(10) 0.2437(4) 0.15024(10) 0.0405(4) Uani 1 1 d .
H14 H 0.4233 0.2333 0.1260 0.049 Uiso 1 1 calc R
C15 C 0.51574(9) 0.0880(4) 0.21862(9) 0.0412(4) Uani 1 1 d .
H15 H 0.4799 -0.0294 0.2405 0.049 Uiso 1 1 calc R
C16 C 0.49875(9) 0.5823(4) 0.03930(8) 0.0375(4) Uani 1 1 d .
H16B H 0.5326 0.7505 0.0408 0.045 Uiso 1 1 calc R
H16A H 0.4403 0.6373 0.0377 0.045 Uiso 1 1 calc R
N1 N 0.59697(8) 0.0943(3) 0.25578(7) 0.0372(4) Uani 1 1 d .
O1 O 0.45777(6) 0.3618(3) 0.61362(7) 0.0488(4) Uani 1 1 d .
O2 O 0.33176(6) 0.2294(3) 0.62800(7) 0.0421(3) Uani 1 1 d .
H2A H 0.3601 0.1300 0.6655 0.104(9) Uiso 1 1 calc R
O3 O 0.20228(7) 0.5708(3) 0.56743(8) 0.0545(4) Uani 1 1 d .
O4 O 0.21702(6) 0.8704(2) 0.47363(6) 0.0340(3) Uani 1 1 d .

loop_
_atom_site_aniso_label
_atom_site_aniso_U_11
_atom_site_aniso_U_22
_atom_site_aniso_U_33
_atom_site_aniso_U_23
_atom_site_aniso_U_13
_atom_site_aniso_U_12
C1 0.0519(10) 0.0310(11) 0.0273(8) 0.0006(8) 0.0018(7) 0.0022(8)
C2 0.0349(8) 0.0346(11) 0.0329(9) -0.0007(8) 0.0022(7) 0.0054(7)
C3 0.0337(8) 0.0280(10) 0.0280(8) -0.0030(7) 0.0066(6) -0.0018(7)
C4 0.0395(9) 0.0313(11) 0.0343(8) 0.0015(8) 0.0089(7) 0.0063(8)
C5 0.0305(7) 0.0281(10) 0.0267(7) -0.0023(7) 0.0050(6) 0.0027(7)
C6 0.0283(7) 0.0327(11) 0.0289(8) -0.0057(7) 0.0034(6) 0.0023(7)
C7 0.0334(8) 0.0261(9) 0.0262(8) -0.0037(7) 0.0045(6) -0.0006(7)
C8 0.0370(8) 0.0329(11) 0.0296(8) -0.0059(8) 0.0081(6) -0.0015(7)
C9 0.0488(10) 0.0342(11) 0.0286(8) -0.0031(8) 0.0090(7) -0.0061(8)
C10 0.0378(9) 0.0316(11) 0.0278(8) -0.0018(8) 0.0076(7) 0.0031(7)
C11 0.0371(9) 0.0587(14) 0.0391(10) 0.0114(9) 0.0021(7) 0.0011(9)
C12 0.0417(9) 0.0512(13) 0.0410(9) 0.0127(9) 0.0115(7) -0.0034(8)
C13 0.0393(8) 0.0323(10) 0.0259(8) 0.0004(7) 0.0087(6) 0.0037(7)
C14 0.0337(8) 0.0474(13) 0.0386(9) 0.0068(9) 0.0047(7) 0.0015(8)
C15 0.0442(10) 0.0441(12) 0.0369(9) 0.0086(9) 0.0124(7) -0.0005(8)
C16 0.0438(9) 0.0369(11) 0.0318(8) 0.0040(8) 0.0087(7) 0.0038(8)
N1 0.0439(8) 0.0391(9) 0.0286(7) 0.0039(7) 0.0084(6) 0.0036(7)
O1 0.0345(6) 0.0547(9) 0.0557(8) 0.0185(7) 0.0072(5) 0.0104(6)
O2 0.0408(6) 0.0448(9) 0.0386(7) 0.0145(6) 0.0049(5) 0.0053(6)
O3 0.0458(7) 0.0563(9) 0.0703(8) 0.0249(7) 0.0320(6) 0.0129(6)
O4 0.0306(5) 0.0344(7) 0.0369(6) 0.0067(5) 0.0073(4) 0.0048(5)

loop_
_atom_type_symbol
_atom_type_description
_atom_type_scat_dispersion_real
_atom_type_scat_dispersion_imag
_atom_type_scat_source
C C 0.0033 0.0016 'International Tables Vol C Tables 4.2.6.8 and 6.1.1.4'
H H 0.0000 0.0000 'International Tables Vol C Tables 4.2.6.8 and 6.1.1.4'
N N 0.0061 0.0033 'International Tables Vol C Tables 4.2.6.8 and 6.1.1.4'
O O 0.0106 0.0060 'International Tables Vol C Tables 4.2.6.8 and 6.1.1.4'

loop_
_geom_angle_atom_site_label_1
_geom_angle_atom_site_label_2
_geom_angle_atom_site_label_3
_geom_angle
_geom_angle_site_symmetry_1
_geom_angle_site_symmetry_3
C2 C1 C9 120.63(15) . .
C2 C1 H1 119.7 . .
C9 C1 H1 119.7 . .
C3 C2 C1 118.92(14) . .
C3 C2 H2 120.5 . .
C1 C2 H2 120.5 . .
C2 C3 O4 117.39(12) . .
C2 C3 C7 122.34(14) . .
O4 C3 C7 120.27(14) . .
O3 C4 O4 115.21(13) . .
O3 C4 C5 128.16(15) . .
O4 C4 C5 116.63(13) . .
C6 C5 C4 119.54(14) . .
C6 C5 C10 119.07(13) . .
C4 C5 C10 121.38(13) . .
C5 C6 C7 122.44(13) . .
C5 C6 H6 118.8 . .
C7 C6 H6 118.8 . .
C3 C7 C8 117.65(14) . .
C3 C7 C6 117.90(13) . .
C8 C7 C6 124.45(13) . .
C9 C8 C7 120.70(14) . .
C9 C8 H8 119.7 . .
C7 C8 H8 119.7 . .
C8 C9 C1 119.74(15) . .
C8 C9 H9 120.1 . .
C1 C9 H9 120.1 . .
O1 C10 O2 124.27(15) . .
O1 C10 C5 120.57(14) . .
O2 C10 C5 115.16(13) . .
N1 C11 C12 123.06(15) . .
N1 C11 H11 118.5 . .
C12 C11 H11 118.5 . .
C11 C12 C13 120.06(15) . .
C11 C12 H12 120.0 . .
C13 C12 H12 120.0 . .
C12 C13 C14 116.53(14) . .
C12 C13 C16 121.26(14) . .
C14 C13 C16 122.17(14) . .
C15 C14 C13 120.06(14) . .
C15 C14 H14 120.0 . .
C13 C14 H14 120.0 . .
N1 C15 C14 122.89(15) . .
N1 C15 H15 118.6 . .
C14 C15 H15 118.6 . .
C13 C16 C16 111.00(17) . 3_665
C13 C16 H16B 109.4 . .
C16 C16 H16B 109.4 3_665 .
C13 C16 H16A 109.4 . .
C16 C16 H16A 109.4 3_665 .
H16B C16 H16A 108.0 . .
C11 N1 C15 117.40(14) . .
C10 O2 H2A 109.5 . .
C3 O4 C4 123.17(11) . .

loop_
_geom_bond_atom_site_label_1
_geom_bond_atom_site_label_2
_geom_bond_distance
_geom_bond_site_symmetry_2
C1 C2 1.378(2) .
C1 C9 1.399(2) .
C1 H1 0.9500 .
C2 C3 1.372(2) .
C2 H2 0.9500 .
C3 O4 1.3780(17) .
C3 C7 1.395(2) .
C4 O3 1.1995(18) .
C4 O4 1.3878(19) .
C4 C5 1.470(2) .
C5 C6 1.349(2) .
C5 C10 1.498(2) .
C6 C7 1.428(2) .
C6 H6 0.9500 .
C7 C8 1.406(2) .
C8 C9 1.373(2) .
C8 H8 0.9500 .
C9 H9 0.9500 .
C10 O1 1.2180(16) .
C10 O2 1.3026(18) .
C11 N1 1.330(2) .
C11 C12 1.376(2) .
C11 H11 0.9500 .
C12 C13 1.380(2) .
C12 H12 0.9500 .
C13 C14 1.390(2) .
C13 C16 1.505(2) .
C14 C15 1.372(2) .
C14 H14 0.9500 .
C15 N1 1.3334(19) .
C15 H15 0.9500 .
C16 C16 1.537(3) 3_665
C16 H16B 0.9900 .
C16 H16A 0.9900 .
O2 H2A 0.8400 .
